data_7054877
loop_
_publ_author_name
'Kim, Jee Eon'
'Carroll, Patrick J.'
'Schelter, Eric J.'

_publ_section_title
;
 Structural variation in cerium aryloxide complexes templated by
 hemilabile K+--amine interactions
;
_journal_issue 8
_journal_name_full 'New J. Chem.'
_journal_page_first 6076
_journal_paper_doi 10.1039/C5NJ00848D
_journal_volume 39
_journal_year 2015
_chemical_formula_sum 'C57 H84 Ce K N4 O4'
_chemical_formula_weight 1068.50
_space_group_IT_number 15
_symmetry_cell_setting monoclinic
_symmetry_Int_Tables_number 15
_symmetry_space_group_name_Hall '-C 2yc'
_symmetry_space_group_name_H-M 'C 1 2/c 1'
_atom_sites_solution_hydrogens geom
_atom_sites_solution_primary direct
_audit_creation_method SHELXL-97
_audit_update_record
;
2015-05-21 deposited with the CCDC.
2015-05-26 downloaded from the CCDC.
;
_cell_angle_alpha 90.00
_cell_angle_beta 109.328(5)
_cell_angle_gamma 90.00
_cell_formula_units_Z 8
_cell_length_a 26.329(3)
_cell_length_b 14.3707(13)
_cell_length_c 33.138(3)
_cell_measurement_temperature 143(1)
_cell_volume 11832(2)
_computing_data_collection 'Bruker APEX2'
_computing_data_reduction 'Bruker SAINT'
_computing_structure_refinement 'SHELXL-97 (Sheldrick, 2008)'
_computing_structure_solution 'SHELXS-97 (Sheldrick, 2008)'
_diffrn_ambient_temperature 143(1)
_diffrn_measured_fraction_theta_full 0.997
_diffrn_measured_fraction_theta_max 0.997
_diffrn_measurement_device 'CCD Area Detector'
_diffrn_measurement_device_type 'Bruker APEXII'
_diffrn_measurement_method 'phi and omega scans'
_diffrn_radiation_monochromator graphite
_diffrn_radiation_source 'sealed tube'
_diffrn_radiation_type MoK\a
_diffrn_radiation_wavelength 0.71073
_diffrn_reflns_av_R_equivalents 0.0370
_diffrn_reflns_av_unetI/netI 0.0274
_diffrn_reflns_limit_h_max 34
_diffrn_reflns_limit_h_min -34
_diffrn_reflns_limit_k_max 18
_diffrn_reflns_limit_k_min -18
_diffrn_reflns_limit_l_max 43
_diffrn_reflns_limit_l_min -43
_diffrn_reflns_number 103008
_diffrn_reflns_theta_full 27.56
_diffrn_reflns_theta_max 27.56
_diffrn_reflns_theta_min 1.64
_exptl_absorpt_coefficient_mu 0.883
_exptl_absorpt_correction_T_max 0.7456
_exptl_absorpt_correction_T_min 0.6917
_exptl_absorpt_correction_type multi-scan
_exptl_absorpt_process_details '(SADABS; Sheldrick, 2007)'
_exptl_crystal_density_diffrn 1.200
_exptl_crystal_density_method 'not measured'
_exptl_crystal_description plate
_exptl_crystal_F_000 4504
_exptl_crystal_size_max 0.42
_exptl_crystal_size_mid 0.26
_exptl_crystal_size_min 0.04
_refine_diff_density_max 1.386
_refine_diff_density_min -1.614
_refine_diff_density_rms 0.086
_refine_ls_extinction_method none
_refine_ls_goodness_of_fit_ref 1.287
_refine_ls_hydrogen_treatment constr
_refine_ls_matrix_type full
_refine_ls_number_parameters 608
_refine_ls_number_reflns 13642
_refine_ls_number_restraints 57
_refine_ls_restrained_S_all 1.291
_refine_ls_R_factor_all 0.0774
_refine_ls_R_factor_gt 0.0623
_refine_ls_shift/su_max 0.048
_refine_ls_shift/su_mean 0.001
_refine_ls_structure_factor_coef Fsqd
_refine_ls_weighting_details 'calc w=1/[\s^2^(Fo^2^)+(0.0240P)^2^+72.9424P] where P=(Fo^2^+2Fc^2^)/3'
_refine_ls_weighting_scheme calc
_refine_ls_wR_factor_gt 0.1331
_refine_ls_wR_factor_ref 0.1386
_reflns_number_gt 11391
_reflns_number_total 13642
_reflns_threshold_expression >2sigma(I)
_cod_data_source_file c5nj00848d2.cif
_cod_data_source_block Ce(Odipp)2-UP4386
_cod_depositor_comments 'Adding full bibliography for 7054872--7054879.cif.'
_cod_original_sg_symbol_H-M 'C 2/c      '
_cod_database_code 7054877

loop_
_symmetry_equiv_pos_as_xyz
'x, y, z'
'-x, y, -z+1/2'
'x+1/2, y+1/2, z'
'-x+1/2, y+1/2, -z+1/2'
'-x, -y, -z'
'x, -y, z-1/2'
'-x+1/2, -y+1/2, -z'
'x+1/2, -y+1/2, z-1/2'

loop_
_atom_site_label
_atom_site_type_symbol
_atom_site_fract_x
_atom_site_fract_y
_atom_site_fract_z
_atom_site_U_iso_or_equiv
_atom_site_adp_type
_atom_site_occupancy
_atom_site_symmetry_multiplicity
_atom_site_calc_flag
_atom_site_refinement_flags
Ce1 Ce 0.581819(11) 0.138111(18) 0.136187(8) 0.03481(8) Uani 1 1 d .
K1 K 0.70391(5) 0.27856(10) 0.17859(4) 0.0579(3) Uani 1 1 d .
O1 O 0.59488(14) 0.2990(2) 0.14766(11) 0.0428(8) Uani 1 1 d .
O2 O 0.66001(14) 0.1541(2) 0.12164(10) 0.0437(8) Uani 1 1 d .
O3 O 0.62992(13) 0.1232(2) 0.20717(10) 0.0415(8) Uani 1 1 d .
O4 O 0.55655(15) -0.0081(2) 0.11235(10) 0.0447(8) Uani 1 1 d .
N1 N 0.6822(2) 0.4602(4) 0.14681(18) 0.0695(15) Uani 1 1 d .
N2 N 0.50076(16) 0.2030(3) 0.16410(13) 0.0380(9) Uani 1 1 d .
N3 N 0.55307(17) 0.1829(3) 0.05237(12) 0.0442(10) Uani 1 1 d .
N4 N 0.78764(19) 0.1619(3) 0.16661(15) 0.0533(11) Uani 1 1 d .
C1 C 0.5735(2) 0.3748(3) 0.15878(15) 0.0432(11) Uani 1 1 d .
C2 C 0.5875(3) 0.4649(4) 0.14846(17) 0.0544(15) Uani 1 1 d .
C3 C 0.5644(3) 0.5421(4) 0.16017(19) 0.0660(18) Uani 1 1 d .
H3 H 0.5733 0.6007 0.1526 0.088 Uiso 1 1 calc R
C4 C 0.5289(3) 0.5363(4) 0.1825(2) 0.0686(19) Uani 1 1 d .
C5 C 0.5149(3) 0.4475(4) 0.19251(19) 0.0635(17) Uani 1 1 d .
H5 H 0.4899 0.4418 0.2067 0.084 Uiso 1 1 calc R
C6 C 0.5373(2) 0.3676(4) 0.18191(16) 0.0468(12) Uani 1 1 d .
C7 C 0.6246(3) 0.4746(4) 0.12248(18) 0.0581(16) Uani 1 1 d .
H7a H 0.6138 0.4301 0.0992 0.077 Uiso 1 1 calc R
H7b H 0.6201 0.5364 0.1100 0.077 Uiso 1 1 calc R
C8 C 0.7128(3) 0.4571(7) 0.1165(3) 0.106(3) Uani 1 1 d .
H8a H 0.7091 0.5155 0.1018 0.158 Uiso 1 1 calc R
H8b H 0.6990 0.4080 0.0962 0.158 Uiso 1 1 calc R
H8c H 0.7501 0.4458 0.1320 0.158 Uiso 1 1 calc R
C9 C 0.7036(4) 0.5342(6) 0.1776(3) 0.108(3) Uani 1 1 d .
H9a H 0.7016 0.5921 0.1627 0.162 Uiso 1 1 calc R
H9b H 0.7404 0.5209 0.1938 0.162 Uiso 1 1 calc R
H9c H 0.6828 0.5385 0.1965 0.162 Uiso 1 1 calc R
C10 C 0.5032(5) 0.6231(5) 0.1940(3) 0.118(4) Uani 1 1 d .
H10a H 0.5236 0.6425 0.2226 0.178 Uiso 1 1 calc R
H10b H 0.4670 0.6094 0.1925 0.178 Uiso 1 1 calc R
H10c H 0.5030 0.6722 0.1743 0.178 Uiso 1 1 calc R
C11 C 0.5249(2) 0.2745(3) 0.19760(15) 0.0424(11) Uani 1 1 d .
H11a H 0.5580 0.2495 0.2174 0.056 Uiso 1 1 calc R
H11b H 0.5004 0.2847 0.2135 0.056 Uiso 1 1 calc R
C12 C 0.4878(2) 0.1221(3) 0.18604(17) 0.0435(11) Uani 1 1 d .
H12a H 0.4627 0.1403 0.2000 0.065 Uiso 1 1 calc R
H12b H 0.5200 0.0990 0.2069 0.065 Uiso 1 1 calc R
H12c H 0.4720 0.0742 0.1655 0.065 Uiso 1 1 calc R
C13 C 0.4502(2) 0.2394(4) 0.13313(17) 0.0506(13) Uani 1 1 d .
H13a H 0.4342 0.1926 0.1121 0.076 Uiso 1 1 calc R
H13b H 0.4580 0.2936 0.1192 0.076 Uiso 1 1 calc R
H13c H 0.4257 0.2558 0.1479 0.076 Uiso 1 1 calc R
C14 C 0.6785(2) 0.1514(3) 0.08865(15) 0.0432(12) Uani 1 1 d .
C15 C 0.6472(2) 0.1854(4) 0.04835(17) 0.0468(13) Uani 1 1 d .
C16 C 0.6665(3) 0.1764(4) 0.01406(18) 0.0562(15) Uani 1 1 d .
H16 H 0.6456 0.1993 -0.0125 0.075 Uiso 1 1 calc R
C17 C 0.7149(3) 0.1352(4) 0.01777(19) 0.0601(16) Uani 1 1 d .
C18 C 0.7461(3) 0.1061(4) 0.0580(2) 0.0563(15) Uani 1 1 d .
H18 H 0.7797 0.0801 0.0615 0.075 Uiso 1 1 calc R
C19 C 0.7295(2) 0.1142(4) 0.09387(18) 0.0486(13) Uani 1 1 d .
C20 C 0.5960(2) 0.2377(4) 0.04333(16) 0.0486(13) Uani 1 1 d .
H20a H 0.6045 0.2911 0.0623 0.065 Uiso 1 1 calc R
H20b H 0.5819 0.2609 0.0143 0.065 Uiso 1 1 calc R
C21 C 0.5066(2) 0.2440(5) 0.04719(17) 0.0595(15) Uani 1 1 d .
H21a H 0.4943 0.2688 0.0187 0.089 Uiso 1 1 calc R
H21b H 0.5170 0.2942 0.0674 0.089 Uiso 1 1 calc R
H21c H 0.4781 0.2090 0.0521 0.089 Uiso 1 1 calc R
C22 C 0.5363(2) 0.1048(4) 0.02210(16) 0.0533(14) Uani 1 1 d .
H22a H 0.5072 0.0719 0.0272 0.080 Uiso 1 1 calc R
H22b H 0.5661 0.0633 0.0260 0.080 Uiso 1 1 calc R
H22c H 0.5246 0.1283 -0.0066 0.080 Uiso 1 1 calc R
C23 C 0.7334(3) 0.1232(5) -0.0206(2) 0.084(2) Uani 1 1 d .
H23a H 0.7099 0.0805 -0.0404 0.127 Uiso 1 1 calc R
H23b H 0.7695 0.0991 -0.0113 0.127 Uiso 1 1 calc R
H23c H 0.7327 0.1823 -0.0342 0.127 Uiso 1 1 calc R
C24 C 0.7639(2) 0.0837(4) 0.13746(18) 0.0521(13) Uani 1 1 d .
H24a H 0.7423 0.0462 0.1500 0.069 Uiso 1 1 calc R
H24b H 0.7927 0.0448 0.1348 0.069 Uiso 1 1 calc R
C25 C 0.8253(3) 0.2138(5) 0.1515(2) 0.075(2) Uani 1 1 d .
H25a H 0.8407 0.2635 0.1711 0.112 Uiso 1 1 calc R
H25b H 0.8066 0.2392 0.1238 0.112 Uiso 1 1 calc R
H25c H 0.8534 0.1730 0.1498 0.112 Uiso 1 1 calc R
C26 C 0.8156(3) 0.1262(5) 0.2096(2) 0.081(2) Uani 1 1 d .
H26a H 0.8443 0.0858 0.2088 0.121 Uiso 1 1 calc R
H26b H 0.7907 0.0920 0.2196 0.121 Uiso 1 1 calc R
H26c H 0.8301 0.1772 0.2286 0.121 Uiso 1 1 calc R
C27 C 0.63622(17) 0.1018(3) 0.24780(15) 0.0365(10) Uani 1 1 d .
C28 C 0.62355(19) 0.0114(4) 0.25836(16) 0.0420(11) Uani 1 1 d .
C29 C 0.6304(2) -0.0093(4) 0.30069(18) 0.0535(14) Uani 1 1 d .
H29 H 0.6216 -0.0683 0.3077 0.071 Uiso 1 1 calc R
C30 C 0.6502(2) 0.0563(5) 0.33278(18) 0.0586(16) Uani 1 1 d .
H30 H 0.6561 0.0406 0.3612 0.078 Uiso 1 1 calc R
C31 C 0.6611(2) 0.1442(5) 0.32224(15) 0.0498(13) Uani 1 1 d .
H31 H 0.6739 0.1883 0.3438 0.066 Uiso 1 1 calc R
C32 C 0.65356(18) 0.1696(4) 0.28008(15) 0.0398(11) Uani 1 1 d .
C33 C 0.6043(2) -0.0607(4) 0.22372(19) 0.0520(13) Uani 1 1 d .
H33 H 0.5861 -0.0276 0.1970 0.069 Uiso 1 1 calc R
C34 C 0.6511(3) -0.1110(6) 0.2180(3) 0.102(3) Uani 1 1 d .
H34a H 0.6719 -0.0686 0.2074 0.152 Uiso 1 1 calc R
H34b H 0.6383 -0.1609 0.1979 0.152 Uiso 1 1 calc R
H34c H 0.6732 -0.1358 0.2450 0.152 Uiso 1 1 calc R
C35 C 0.5636(3) -0.1301(5) 0.2307(3) 0.090(2) Uani 1 1 d .
H35a H 0.5804 -0.1651 0.2563 0.135 Uiso 1 1 calc R
H35b H 0.5517 -0.1718 0.2067 0.135 Uiso 1 1 calc R
H35c H 0.5333 -0.0969 0.2333 0.135 Uiso 1 1 calc R
C36 C 0.6664(2) 0.2666(4) 0.26889(18) 0.0572(15) Uani 1 1 d .
H36 H 0.6487 0.2751 0.2381 0.076 Uiso 1 1 calc R
C37 C 0.7274(3) 0.2763(6) 0.2782(2) 0.092(3) Uani 1 1 d .
H37A H 0.7457 0.2720 0.3085 0.139 Uiso 1 1 calc R
H37B H 0.7350 0.3356 0.2681 0.139 Uiso 1 1 calc R
H37C H 0.7397 0.2275 0.2640 0.139 Uiso 1 1 calc R
C38 C 0.6472(4) 0.3433(5) 0.2914(3) 0.093(3) Uani 1 1 d .
H38a H 0.6091 0.3373 0.2856 0.139 Uiso 1 1 calc R
H38b H 0.6548 0.4026 0.2814 0.139 Uiso 1 1 calc R
H38c H 0.6655 0.3388 0.3217 0.139 Uiso 1 1 calc R
C39 C 0.5487(2) -0.0970(3) 0.09850(14) 0.0398(11) Uani 1 1 d .
C40 C 0.5865(2) -0.1425(4) 0.08358(15) 0.0429(11) Uani 1 1 d .
C41 C 0.5782(2) -0.2359(3) 0.07195(16) 0.0451(12) Uani 1 1 d .
H41 H 0.6033 -0.2667 0.0626 0.060 Uiso 1 1 calc R
C42 C 0.5338(2) -0.2836(4) 0.07393(17) 0.0501(13) Uani 1 1 d .
H42 H 0.5295 -0.3462 0.0665 0.067 Uiso 1 1 calc R
C43 C 0.4959(2) -0.2379(3) 0.08697(16) 0.0472(13) Uani 1 1 d .
H43 H 0.4654 -0.2699 0.0875 0.063 Uiso 1 1 calc R
C44 C 0.5022(2) -0.1452(3) 0.09936(15) 0.0437(11) Uani 1 1 d .
C45 C 0.6351(2) -0.0926(4) 0.07984(17) 0.0482(12) Uani 1 1 d .
H45 H 0.6323 -0.0269 0.0867 0.064 Uiso 1 1 calc R
C46 C 0.6873(3) -0.1304(5) 0.1111(2) 0.0738(19) Uani 1 1 d .
H46a H 0.6870 -0.1228 0.1398 0.111 Uiso 1 1 calc R
H46b H 0.7172 -0.0969 0.1078 0.111 Uiso 1 1 calc R
H46c H 0.6906 -0.1952 0.1055 0.111 Uiso 1 1 calc R
C47 C 0.6372(3) -0.0976(5) 0.0341(2) 0.0655(17) Uani 1 1 d .
H47a H 0.6429 -0.1609 0.0274 0.098 Uiso 1 1 calc R
H47b H 0.6661 -0.0596 0.0320 0.098 Uiso 1 1 calc R
H47c H 0.6037 -0.0756 0.0144 0.098 Uiso 1 1 calc R
C48 C 0.4599(2) -0.0932(4) 0.11256(16) 0.0480(13) Uani 1 1 d .
H48 H 0.4789 -0.0579 0.1384 0.064 Uiso 1 1 calc R
C49 C 0.4195(3) -0.1560(4) 0.1234(2) 0.0641(17) Uani 1 1 d .
H49a H 0.4020 -0.1952 0.0994 0.096 Uiso 1 1 calc R
H49b H 0.3932 -0.1184 0.1300 0.096 Uiso 1 1 calc R
H49c H 0.4380 -0.1940 0.1477 0.096 Uiso 1 1 calc R
C50 C 0.4300(3) -0.0233(4) 0.07856(18) 0.0555(14) Uani 1 1 d .
H50a H 0.4552 0.0206 0.0741 0.083 Uiso 1 1 calc R
H50b H 0.4039 0.0091 0.0878 0.083 Uiso 1 1 calc R
H50c H 0.4121 -0.0553 0.0523 0.083 Uiso 1 1 calc R
C51 C 0.3481(4) 0.3978(6) 0.0477(4) 0.219(7) Uani 1 1 d GU
C52 C 0.3533(5) 0.4027(7) 0.0072(3) 0.234(8) Uani 1 1 d GU
H52 H 0.3290 0.3714 -0.0157 0.311 Uiso 1 1 calc R
C53 C 0.3949(6) 0.4545(9) 0.0010(3) 0.261(8) Uani 1 1 d GU
H53 H 0.3984 0.4577 -0.0260 0.347 Uiso 1 1 calc R
C54 C 0.4314(5) 0.5014(7) 0.0353(5) 0.283(9) Uani 1 1 d GU
H54 H 0.4591 0.5360 0.0312 0.377 Uiso 1 1 calc R
C55 C 0.4262(5) 0.4966(6) 0.0758(3) 0.247(9) Uani 1 1 d GU
H55 H 0.4504 0.5279 0.0987 0.329 Uiso 1 1 calc R
C56 C 0.3845(5) 0.4448(7) 0.0820(3) 0.216(6) Uani 1 1 d GU
H56 H 0.3811 0.4415 0.1090 0.287 Uiso 1 1 calc R
C57 C 0.3022(5) 0.3406(10) 0.0545(7) 0.400(14) Uani 1 1 d GU
H57a H 0.2809 0.3130 0.0279 0.600 Uiso 1 1 calc R
H57b H 0.2799 0.3807 0.0647 0.600 Uiso 1 1 calc R
H57c H 0.3170 0.2926 0.0752 0.600 Uiso 1 1 calc R

loop_
_atom_site_aniso_label
_atom_site_aniso_U_11
_atom_site_aniso_U_22
_atom_site_aniso_U_33
_atom_site_aniso_U_23
_atom_site_aniso_U_13
_atom_site_aniso_U_12
Ce1 0.04196(14) 0.03237(13) 0.03099(13) -0.00255(11) 0.01327(10) -0.01093(12)
K1 0.0534(7) 0.0590(8) 0.0559(7) -0.0149(6) 0.0107(6) -0.0112(6)
O1 0.053(2) 0.0326(17) 0.0439(19) 0.0011(14) 0.0174(16) -0.0096(15)
O2 0.0481(19) 0.050(2) 0.0367(17) -0.0037(15) 0.0192(15) -0.0143(16)
O3 0.0462(19) 0.046(2) 0.0308(16) -0.0004(14) 0.0109(14) -0.0071(16)
O4 0.060(2) 0.0351(18) 0.0366(18) -0.0060(14) 0.0132(16) -0.0152(16)
N1 0.068(3) 0.066(3) 0.069(3) 0.002(3) 0.014(3) -0.030(3)
N2 0.038(2) 0.037(2) 0.040(2) -0.0007(17) 0.0137(18) -0.0030(17)
N3 0.050(3) 0.050(2) 0.031(2) -0.0019(18) 0.0107(18) -0.013(2)
N4 0.055(3) 0.049(3) 0.058(3) -0.004(2) 0.021(2) -0.015(2)
C1 0.061(3) 0.031(2) 0.035(2) 0.0001(19) 0.013(2) -0.008(2)
C2 0.086(4) 0.033(3) 0.039(3) 0.002(2) 0.013(3) -0.011(3)
C3 0.109(5) 0.034(3) 0.054(3) -0.002(3) 0.024(4) -0.013(3)
C4 0.114(6) 0.042(3) 0.053(4) -0.003(3) 0.032(4) 0.006(3)
C5 0.104(5) 0.045(3) 0.048(3) -0.003(3) 0.034(3) 0.006(3)
C6 0.064(3) 0.035(2) 0.039(3) -0.002(2) 0.013(2) -0.006(2)
C7 0.082(4) 0.043(3) 0.044(3) 0.007(2) 0.014(3) -0.025(3)
C8 0.081(6) 0.134(8) 0.109(7) 0.008(6) 0.042(5) -0.038(5)
C9 0.123(7) 0.083(6) 0.092(6) -0.016(5) 0.002(5) -0.059(5)
C10 0.233(12) 0.047(4) 0.102(6) -0.002(4) 0.092(8) 0.025(6)
C11 0.051(3) 0.041(3) 0.037(3) -0.001(2) 0.017(2) -0.002(2)
C12 0.039(3) 0.040(3) 0.054(3) -0.001(2) 0.019(2) -0.005(2)
C13 0.046(3) 0.058(3) 0.045(3) -0.001(3) 0.011(2) 0.005(3)
C14 0.052(3) 0.043(3) 0.041(3) -0.010(2) 0.023(2) -0.025(2)
C15 0.060(3) 0.040(3) 0.047(3) -0.008(2) 0.026(3) -0.020(2)
C16 0.079(4) 0.053(3) 0.041(3) -0.006(2) 0.026(3) -0.029(3)
C17 0.075(4) 0.061(4) 0.058(3) -0.018(3) 0.041(3) -0.030(3)
C18 0.061(4) 0.051(3) 0.070(4) -0.015(3) 0.040(3) -0.019(3)
C19 0.056(3) 0.042(3) 0.056(3) -0.010(2) 0.029(3) -0.020(2)
C20 0.067(4) 0.046(3) 0.033(2) -0.001(2) 0.017(2) -0.020(3)
C21 0.060(4) 0.079(4) 0.038(3) 0.000(3) 0.014(3) -0.003(3)
C22 0.058(3) 0.066(4) 0.033(3) -0.006(2) 0.010(2) -0.027(3)
C23 0.116(6) 0.090(5) 0.071(4) -0.020(4) 0.063(5) -0.030(5)
C24 0.054(3) 0.046(3) 0.061(3) -0.006(3) 0.025(3) -0.011(3)
C25 0.067(4) 0.069(4) 0.092(5) -0.012(4) 0.032(4) -0.032(4)
C26 0.092(5) 0.074(5) 0.067(4) -0.005(4) 0.013(4) -0.010(4)
C27 0.026(2) 0.047(3) 0.036(2) 0.002(2) 0.0099(18) 0.0004(19)
C28 0.035(3) 0.045(3) 0.046(3) 0.009(2) 0.013(2) 0.011(2)
C29 0.062(4) 0.054(3) 0.049(3) 0.015(3) 0.025(3) 0.015(3)
C30 0.060(4) 0.077(4) 0.041(3) 0.017(3) 0.020(3) 0.020(3)
C31 0.037(3) 0.077(4) 0.034(2) -0.006(3) 0.010(2) 0.005(3)
C32 0.026(2) 0.055(3) 0.036(2) 0.000(2) 0.0078(19) 0.000(2)
C33 0.062(4) 0.036(3) 0.056(3) 0.006(2) 0.018(3) 0.006(2)
C34 0.094(6) 0.085(6) 0.124(7) -0.038(5) 0.032(5) 0.022(5)
C35 0.102(6) 0.071(5) 0.092(5) 0.002(4) 0.026(5) -0.030(4)
C36 0.065(4) 0.062(4) 0.042(3) -0.011(3) 0.014(3) -0.022(3)
C37 0.063(4) 0.136(7) 0.067(4) 0.003(5) 0.008(3) -0.062(5)
C38 0.144(8) 0.061(5) 0.084(5) -0.021(4) 0.052(5) -0.028(5)
C39 0.054(3) 0.032(2) 0.027(2) 0.0004(18) 0.005(2) -0.013(2)
C40 0.055(3) 0.037(2) 0.034(2) 0.000(2) 0.011(2) -0.011(2)
C41 0.060(3) 0.036(3) 0.039(3) 0.002(2) 0.015(2) -0.002(2)
C42 0.076(4) 0.030(2) 0.048(3) 0.000(2) 0.025(3) -0.008(3)
C43 0.067(4) 0.036(3) 0.041(3) 0.000(2) 0.022(3) -0.018(2)
C44 0.064(3) 0.037(3) 0.032(2) 0.000(2) 0.018(2) -0.011(2)
C45 0.051(3) 0.043(3) 0.046(3) 0.000(2) 0.009(2) -0.009(2)
C46 0.057(4) 0.073(4) 0.080(5) 0.004(4) 0.006(3) -0.009(3)
C47 0.077(4) 0.063(4) 0.065(4) -0.005(3) 0.034(3) -0.020(3)
C48 0.071(4) 0.041(3) 0.040(3) -0.006(2) 0.029(3) -0.016(3)
C49 0.091(5) 0.050(3) 0.072(4) -0.003(3) 0.054(4) -0.016(3)
C50 0.072(4) 0.049(3) 0.054(3) -0.008(3) 0.032(3) -0.013(3)
C51 0.167(12) 0.177(13) 0.262(15) 0.007(13) 0.003(11) 0.065(9)
C52 0.270(17) 0.156(14) 0.198(12) -0.023(13) -0.027(12) 0.054(11)
C53 0.36(2) 0.212(18) 0.164(11) -0.042(12) 0.026(12) 0.011(14)
C54 0.40(2) 0.159(14) 0.189(13) 0.013(13) -0.033(14) -0.057(13)
C55 0.361(18) 0.109(10) 0.141(9) -0.002(9) -0.093(11) -0.011(10)
C56 0.259(15) 0.129(11) 0.188(11) 0.011(8) -0.022(9) 0.131(9)
C57 0.22(2) 0.32(3) 0.70(4) 0.08(3) 0.19(2) 0.066(14)

loop_
_atom_type_symbol
_atom_type_description
_atom_type_scat_dispersion_real
_atom_type_scat_dispersion_imag
_atom_type_scat_source
C C 0.0033 0.0016 'International Tables Vol C Tables 4.2.6.8 and 6.1.1.4'
H H 0.0000 0.0000 'International Tables Vol C Tables 4.2.6.8 and 6.1.1.4'
N N 0.0061 0.0033 'International Tables Vol C Tables 4.2.6.8 and 6.1.1.4'
O O 0.0106 0.0060 'International Tables Vol C Tables 4.2.6.8 and 6.1.1.4'
K K 0.2009 0.2494 'International Tables Vol C Tables 4.2.6.8 and 6.1.1.4'
Ce Ce -0.2486 2.6331 'International Tables Vol C Tables 4.2.6.8 and 6.1.1.4'

loop_
_geom_angle_atom_site_label_1
_geom_angle_atom_site_label_2
_geom_angle_atom_site_label_3
_geom_angle
O4 Ce1 O2 101.62(13)
O4 Ce1 O3 105.73(12)
O2 Ce1 O3 89.74(12)
O4 Ce1 O1 168.29(12)
O2 Ce1 O1 80.84(12)
O3 Ce1 O1 85.64(12)
O4 Ce1 N3 84.99(12)
O2 Ce1 N3 73.96(13)
O3 Ce1 N3 162.19(12)
O1 Ce1 N3 84.72(12)
O4 Ce1 N2 105.08(12)
O2 Ce1 N2 153.22(12)
O3 Ce1 N2 85.01(12)
O1 Ce1 N2 72.59(12)
N3 Ce1 N2 106.25(13)
O2 K1 O1 68.81(11)
O2 K1 N1 112.62(14)
O1 K1 N1 72.51(13)
O2 K1 N4 71.08(12)
O1 K1 N4 139.88(12)
N1 K1 N4 123.87(16)
O2 K1 O3 64.96(9)
O1 K1 O3 62.14(9)
N1 K1 O3 132.16(14)
N4 K1 O3 101.29(11)
C1 O1 Ce1 142.7(3)
C1 O1 K1 118.2(3)
Ce1 O1 K1 91.96(12)
C14 O2 Ce1 140.4(3)
C14 O2 K1 115.0(3)
Ce1 O2 K1 97.63(12)
C27 O3 Ce1 154.3(3)
C27 O3 K1 123.8(3)
Ce1 O3 K1 79.62(9)
C39 O4 Ce1 172.0(3)
C9 N1 C7 111.7(6)
C9 N1 C8 109.0(6)
C7 N1 C8 109.0(6)
C9 N1 K1 115.8(5)
C7 N1 K1 112.4(3)
C8 N1 K1 97.9(5)
C12 N2 C13 108.6(4)
C12 N2 C11 106.8(4)
C13 N2 C11 109.6(4)
C12 N2 Ce1 103.4(3)
C13 N2 Ce1 120.3(3)
C11 N2 Ce1 107.3(3)
C21 N3 C22 109.0(4)
C21 N3 C20 108.6(4)
C22 N3 C20 110.0(4)
C21 N3 Ce1 101.6(3)
C22 N3 Ce1 115.9(3)
C20 N3 Ce1 111.1(3)
C25 N4 C26 109.5(5)
C25 N4 C24 110.7(5)
C26 N4 C24 109.7(5)
C25 N4 K1 112.7(4)
C26 N4 K1 103.3(4)
C24 N4 K1 110.7(3)
O1 C1 C6 120.9(4)
O1 C1 C2 120.7(5)
C6 C1 C2 118.3(5)
C3 C2 C1 119.4(6)
C3 C2 C7 121.0(5)
C1 C2 C7 119.5(5)
C4 C3 C2 122.9(5)
C3 C4 C5 117.5(6)
C3 C4 C10 121.4(6)
C5 C4 C10 121.0(7)
C6 C5 C4 121.9(6)
C5 C6 C1 119.8(5)
C5 C6 C11 119.1(5)
C1 C6 C11 121.0(5)
N1 C7 C2 114.7(5)
N2 C11 C6 116.2(4)
O2 C14 C19 120.2(5)
O2 C14 C15 120.6(5)
C19 C14 C15 119.1(5)
C16 C15 C14 119.0(6)
C16 C15 C20 120.7(5)
C14 C15 C20 120.1(4)
C17 C16 C15 123.0(6)
C16 C17 C18 117.1(5)
C16 C17 C23 121.4(6)
C18 C17 C23 121.4(6)
C17 C18 C19 122.8(6)
C18 C19 C14 118.8(5)
C18 C19 C24 122.5(5)
C14 C19 C24 118.7(5)
N3 C20 C15 115.3(4)
N4 C24 C19 113.5(5)
O3 C27 C32 120.5(4)
O3 C27 C28 120.0(4)
C32 C27 C28 119.5(4)
C29 C28 C27 119.0(5)
C29 C28 C33 121.5(5)
C27 C28 C33 119.5(4)
C28 C29 C30 121.3(5)
C31 C30 C29 119.3(5)
C30 C31 C32 121.7(5)
C31 C32 C27 119.0(5)
C31 C32 C36 121.2(5)
C27 C32 C36 119.7(4)
C34 C33 C28 110.2(5)
C34 C33 C35 110.5(6)
C28 C33 C35 114.1(5)
C32 C36 C38 114.4(5)
C32 C36 C37 109.8(6)
C38 C36 C37 109.4(6)
O4 C39 C40 120.7(4)
O4 C39 C44 119.5(5)
C40 C39 C44 119.7(4)
C41 C40 C39 118.6(5)
C41 C40 C45 119.7(5)
C39 C40 C45 121.7(4)
C42 C41 C40 121.7(5)
C41 C42 C43 119.5(5)
C42 C43 C44 121.4(5)
C43 C44 C39 118.9(5)
C43 C44 C48 122.0(5)
C39 C44 C48 119.1(4)
C40 C45 C46 112.0(5)
C40 C45 C47 111.5(4)
C46 C45 C47 109.7(5)
C44 C48 C50 111.1(4)
C44 C48 C49 114.3(4)
C50 C48 C49 109.6(5)
C56 C51 C52 120.0
C56 C51 C57 120.0
C52 C51 C57 120.0
C53 C52 C51 120.0
C52 C53 C54 120.0
C53 C54 C55 120.0
C54 C55 C56 120.0
C51 C56 C55 120.0

loop_
_geom_bond_atom_site_label_1
_geom_bond_atom_site_label_2
_geom_bond_distance
Ce1 O4 2.266(3)
Ce1 O2 2.276(3)
Ce1 O3 2.283(3)
Ce1 O1 2.350(3)
Ce1 N3 2.704(4)
Ce1 N2 2.754(4)
K1 O2 2.579(3)
K1 O1 2.726(4)
K1 N1 2.802(6)
K1 N4 2.900(5)
K1 O3 3.301(4)
O1 C1 1.333(6)
O2 C14 1.336(5)
O3 C27 1.337(5)
O4 C39 1.350(5)
N1 C9 1.452(9)
N1 C7 1.478(8)
N1 C8 1.481(9)
N2 C12 1.470(6)
N2 C13 1.481(6)
N2 C11 1.492(6)
N3 C21 1.469(7)
N3 C22 1.472(6)
N3 C20 1.486(6)
N4 C25 1.455(7)
N4 C26 1.463(8)
N4 C24 1.478(7)
C1 C6 1.410(7)
C1 C2 1.420(7)
C2 C3 1.381(8)
C2 C7 1.506(8)
C3 C4 1.376(9)
C4 C5 1.398(8)
C4 C10 1.526(9)
C5 C6 1.388(8)
C6 C11 1.509(7)
C14 C19 1.403(8)
C14 C15 1.404(7)
C15 C16 1.396(7)
C15 C20 1.503(8)
C16 C17 1.373(9)
C17 C18 1.380(9)
C17 C23 1.515(8)
C18 C19 1.399(7)
C19 C24 1.494(8)
C27 C32 1.406(7)
C27 C28 1.414(7)
C28 C29 1.386(7)
C28 C33 1.505(7)
C29 C30 1.387(9)
C30 C31 1.366(8)
C31 C32 1.393(7)
C32 C36 1.509(8)
C33 C34 1.495(9)
C33 C35 1.536(9)
C36 C38 1.510(9)
C36 C37 1.539(9)
C39 C40 1.410(7)
C39 C44 1.415(7)
C40 C41 1.394(7)
C40 C45 1.508(7)
C41 C42 1.374(7)
C42 C43 1.380(8)
C43 C44 1.387(7)
C44 C48 1.520(7)
C45 C46 1.522(8)
C45 C47 1.536(8)
C48 C50 1.521(8)
C48 C49 1.525(7)
C51 C56 1.3950
C51 C52 1.3951
C51 C57 1.5399
C52 C53 1.3947
C53 C54 1.3951
C54 C55 1.3951
C55 C56 1.3952
